data_4080047
loop_
_publ_author_name
'Pan, Baofei'
'Pierre, Sadrach'
'Bezpalko, Mark W.'
'Napoline, J. Wesley'
'Foxman, Bruce M.'
'Thomas, Christine M.'

_publ_section_title
;
 Isolation of N-Heterocyclic Alkyl Intermediates en Route to Transition
 Metal N-Heterocyclic Carbene Complexes: Insight into a C--H Activation
 Mechanism
;
_journal_issue 2
_journal_name_full Organometallics
_journal_page_first 704
_journal_paper_doi 10.1021/om301230f
_journal_volume 32
_journal_year 2013
_chemical_formula_moiety 'C41 H37 Cl5 N2 P2 Pt1'
_chemical_formula_sum 'C41 H37 Cl5 N2 P2 Pt'
_chemical_formula_weight 992.06
_space_group_IT_number 2
_symmetry_cell_setting triclinic
_symmetry_space_group_name_Hall '-P 1'
_symmetry_space_group_name_H-M 'P -1'
_atom_sites_solution_hydrogens difmap
_atom_sites_solution_primary other
_audit_creation_date 12-05-07
_audit_creation_method CRYSTALS_ver_14.40
_cell_angle_alpha 93.964(2)
_cell_angle_beta 100.921(2)
_cell_angle_gamma 105.941(2)
_cell_formula_units_Z 2
_cell_length_a 12.2642(4)
_cell_length_b 13.1012(4)
_cell_length_c 13.1026(4)
_cell_measurement_reflns_used 9189
_cell_measurement_temperature 120
_cell_measurement_theta_max 30
_cell_measurement_theta_min 3
_cell_volume 1971.21(11)
_computing_cell_refinement 'Apex2 (Bruker AXS, 2006)'
_computing_data_collection 'Apex2 (Bruker AXS, 2006)'
_computing_data_reduction 'Apex2 (Bruker AXS, 2006)'
_computing_molecular_graphics 'CAMERON (Watkin et al., 1996)'
_computing_publication_material 'CRYSTALS (Betteridge et al., 2003)'
_computing_structure_refinement 'CRYSTALS (Betteridge et al., 2003)'
_computing_structure_solution 'Superflip (Palatinus & Chapuis, 2007)'
_diffrn_ambient_temperature 120
_diffrn_measured_fraction_theta_full 0.994
_diffrn_measured_fraction_theta_max 0.988
_diffrn_measurement_device Area
_diffrn_measurement_device_type 'Bruker Kappa Apex2'
_diffrn_measurement_method '\f & \w scans'
_diffrn_radiation_monochromator graphite
_diffrn_radiation_type 'Mo K\a'
_diffrn_radiation_wavelength 0.71073
_diffrn_reflns_av_R_equivalents 0.032
_diffrn_reflns_limit_h_max 16
_diffrn_reflns_limit_h_min -17
_diffrn_reflns_limit_k_max 18
_diffrn_reflns_limit_k_min -18
_diffrn_reflns_limit_l_max 18
_diffrn_reflns_limit_l_min -18
_diffrn_reflns_number 41299
_diffrn_reflns_theta_full 25.216
_diffrn_reflns_theta_max 30.019
_diffrn_reflns_theta_min 2.736
_diffrn_standards_number 0
_exptl_absorpt_coefficient_mu 4.012
_exptl_absorpt_correction_T_max 0.67
_exptl_absorpt_correction_T_min 0.35
_exptl_absorpt_correction_type numerical
_exptl_absorpt_process_details
; 
 Analytical Absorption (De Meulenaer & Tompa, 1965) 
;
_exptl_crystal_colour colourless
_exptl_crystal_density_diffrn 1.671
_exptl_crystal_density_method 'not measured'
_exptl_crystal_description prism
_exptl_crystal_F_000 980
_exptl_crystal_size_max 0.330
_exptl_crystal_size_mid 0.260
_exptl_crystal_size_min 0.100
_refine_diff_density_max 1.31
_refine_diff_density_min -1.18
_refine_ls_extinction_method None
_refine_ls_goodness_of_fit_ref 0.9732
_refine_ls_hydrogen_treatment mixed
_refine_ls_matrix_type full
_refine_ls_number_parameters 464
_refine_ls_number_reflns 11385
_refine_ls_number_restraints 0
_refine_ls_R_factor_all 0.0315
_refine_ls_R_factor_gt 0.0256
_refine_ls_shift/su_max 0.0063374
_refine_ls_shift/su_mean 0.0009887
_refine_ls_structure_factor_coef Fsqd
_refine_ls_weighting_details
;
 Method= Modified Sheldrick 
 w=1/[\s^2^(F^2^) + ( 0.03P)^2^ + 2.72P] 
 ,where P=(max(Fo^2^,0) + 2Fc^2^)/3 
;
_refine_ls_weighting_scheme calc
_refine_ls_wR_factor_all 0.0603
_refine_ls_wR_factor_gt 0.0585
_refine_ls_wR_factor_ref 0.0603
_reflns_limit_h_max 16
_reflns_limit_h_min -17
_reflns_limit_k_max 18
_reflns_limit_k_min -18
_reflns_limit_l_max 18
_reflns_limit_l_min 0
_reflns_number_gt 10112
_reflns_number_total 11385
_reflns_threshold_expression I>2.0\s(I)
_oxford_diffrn_Wilson_B_factor 0.00
_oxford_diffrn_Wilson_scale 0.00
_oxford_refine_ls_r_factor_ref 0.0315
_oxford_refine_ls_scale 0.099678(12)
_oxford_reflns_number_all 11385
_oxford_reflns_threshold_expression_ref I>-10.0\s(I)
_oxford_structure_analysis_title 'bfpan_7163_0m in P-1'
_cod_data_source_file om301230f_si_002.cif
_cod_data_source_block '[5]Cl'
_cod_depositor_comments
;
The following automatic conversions were performed:

'_atom_sites_solution_primary' value 'Other' changed to 'other'
according to /home/saulius/struct/CIF-dictionaries/cif_core.dic
dictionary named 'cif_core.dic' version 2.4.2 from 2011-04-26.

Automatic conversion script
Id: cif_fix_values 1891 2012-01-12 08:04:46Z andrius 
;
_cod_original_sg_symbol_Hall '-P 1 '
_cod_original_sg_symbol_H-M 'P -1 '
_cod_original_formula_sum 'C41 H37 Cl5 N2 P2 Pt1'
_cod_database_code 4080047

loop_
_symmetry_equiv_pos_as_xyz
x,y,z
-x,-y,-z

loop_
_atom_site_label
_atom_site_type_symbol
_atom_site_fract_x
_atom_site_fract_y
_atom_site_fract_z
_atom_site_U_iso_or_equiv
_atom_site_occupancy
_atom_site_adp_type
_atom_site_refinement_flags_posn
Pt1 Pt 0.123558(8) 0.840081(8) 0.148781(7) 0.0149 1.0000 Uani .
Cl1 Cl 0.15856(5) 0.65426(5) 0.62329(5) 0.0215 1.0000 Uani .
Cl2 Cl 0.17011(7) 0.49877(7) 0.30934(6) 0.0367 1.0000 Uani .
Cl3 Cl 0.26988(7) 0.40467(6) 0.48734(6) 0.0329 1.0000 Uani .
Cl4 Cl 0.53698(8) 0.61677(8) 0.71599(7) 0.0438 1.0000 Uani .
Cl5 Cl 0.42959(9) 0.54922(9) 0.88810(8) 0.0536 1.0000 Uani .
P1 P -0.05288(5) 0.77389(5) 0.04061(5) 0.0136 1.0000 Uani .
P2 P 0.28930(5) 0.90220(5) 0.27296(5) 0.0141 1.0000 Uani .
N1 N -0.02978(18) 0.66603(17) 0.24297(16) 0.0168 1.0000 Uani .
N2 N 0.06707(18) 0.80217(17) 0.36161(16) 0.0156 1.0000 Uani .
C1 C -0.0752(2) 0.78990(19) -0.09725(19) 0.0156 1.0000 Uani .
C2 C -0.1806(2) 0.7989(2) -0.1518(2) 0.0240 1.0000 Uani .
C3 C -0.1948(3) 0.8127(3) -0.2571(2) 0.0292 1.0000 Uani .
C4 C -0.1056(3) 0.8173(2) -0.3080(2) 0.0248 1.0000 Uani .
C5 C -0.0012(2) 0.8057(2) -0.2549(2) 0.0222 1.0000 Uani .
C6 C 0.0137(2) 0.7935(2) -0.1493(2) 0.0195 1.0000 Uani .
C7 C -0.1672(2) 0.8155(2) 0.08554(18) 0.0155 1.0000 Uani .
C8 C -0.1487(2) 0.9234(2) 0.1191(2) 0.0251 1.0000 Uani .
C9 C -0.2372(3) 0.9574(2) 0.1476(3) 0.0307 1.0000 Uani .
C10 C -0.3437(3) 0.8848(2) 0.1448(2) 0.0267 1.0000 Uani .
C11 C -0.3622(2) 0.7775(2) 0.1122(2) 0.0280 1.0000 Uani .
C12 C -0.2745(2) 0.7426(2) 0.0830(2) 0.0229 1.0000 Uani .
C13 C -0.0915(2) 0.6318(2) 0.04888(19) 0.0162 1.0000 Uani .
C14 C -0.1379(2) 0.5576(2) -0.0411(2) 0.0207 1.0000 Uani .
C15 C -0.1704(3) 0.4482(2) -0.0346(2) 0.0250 1.0000 Uani .
C16 C -0.1585(2) 0.4134(2) 0.0626(2) 0.0249 1.0000 Uani .
C17 C -0.1112(2) 0.4854(2) 0.1537(2) 0.0210 1.0000 Uani .
C18 C -0.0753(2) 0.5951(2) 0.1475(2) 0.0168 1.0000 Uani .
C19 C -0.0579(2) 0.6295(2) 0.3418(2) 0.0216 1.0000 Uani .
C20 C -0.0148(2) 0.7334(2) 0.4158(2) 0.0196 1.0000 Uani .
C21 C 0.1423(2) 0.9025(2) 0.41421(19) 0.0157 1.0000 Uani .
C22 C 0.1152(2) 0.9448(2) 0.5036(2) 0.0195 1.0000 Uani .
C23 C 0.1856(2) 1.0405(2) 0.5615(2) 0.0216 1.0000 Uani .
C24 C 0.2851(2) 1.0965(2) 0.5317(2) 0.0206 1.0000 Uani .
C25 C 0.3141(2) 1.0547(2) 0.4439(2) 0.0179 1.0000 Uani .
C26 C 0.2455(2) 0.95758(19) 0.38450(19) 0.0154 1.0000 Uani .
C27 C 0.3525(2) 0.80134(19) 0.32530(19) 0.0163 1.0000 Uani .
C28 C 0.3565(2) 0.7784(2) 0.4277(2) 0.0231 1.0000 Uani .
C29 C 0.4085(3) 0.7020(2) 0.4646(2) 0.0283 1.0000 Uani .
C30 C 0.4551(3) 0.6473(2) 0.3989(3) 0.0298 1.0000 Uani .
C31 C 0.4494(3) 0.6681(2) 0.2959(3) 0.0291 1.0000 Uani .
C32 C 0.3995(2) 0.7452(2) 0.2591(2) 0.0219 1.0000 Uani .
C33 C 0.4124(2) 1.00380(19) 0.24851(19) 0.0155 1.0000 Uani .
C34 C 0.4005(2) 1.0550(2) 0.1595(2) 0.0233 1.0000 Uani .
C35 C 0.4957(3) 1.1320(2) 0.1405(2) 0.0313 1.0000 Uani .
C36 C 0.6014(2) 1.1580(2) 0.2103(2) 0.0248 1.0000 Uani .
C37 C 0.6146(2) 1.1073(2) 0.2988(2) 0.0196 1.0000 Uani .
C38 C 0.5203(2) 1.0297(2) 0.3181(2) 0.0180 1.0000 Uani .
C39 C 0.0490(2) 0.7633(2) 0.25945(19) 0.0155 1.0000 Uani .
C40 C 0.1544(3) 0.4578(3) 0.4326(2) 0.0276 1.0000 Uani .
C41 C 0.4054(3) 0.5612(3) 0.7534(3) 0.0380 1.0000 Uani .
H21 H -0.2417 0.7952 -0.1176 0.0296 1.0000 Uiso R
H31 H -0.2652 0.8191 -0.2929 0.0363 1.0000 Uiso R
H41 H -0.1159 0.8273 -0.3782 0.0271 1.0000 Uiso R
H51 H 0.0572 0.8045 -0.2896 0.0257 1.0000 Uiso R
H61 H 0.0831 0.7877 -0.1139 0.0262 1.0000 Uiso R
H81 H -0.0771 0.9722 0.1219 0.0308 1.0000 Uiso R
H91 H -0.2253 1.0284 0.1686 0.0363 1.0000 Uiso R
H101 H -0.4011 0.9090 0.1643 0.0297 1.0000 Uiso R
H111 H -0.4333 0.7289 0.1100 0.0337 1.0000 Uiso R
H121 H -0.2865 0.6702 0.0610 0.0277 1.0000 Uiso R
H141 H -0.1475 0.5818 -0.1057 0.0254 1.0000 Uiso R
H151 H -0.2005 0.3998 -0.0950 0.0296 1.0000 Uiso R
H161 H -0.1824 0.3408 0.0674 0.0287 1.0000 Uiso R
H171 H -0.1039 0.4605 0.2173 0.0236 1.0000 Uiso R
H191 H -0.1401 0.5986 0.3321 0.0270 1.0000 Uiso R
H192 H -0.0176 0.5784 0.3648 0.0266 1.0000 Uiso R
H201 H -0.0761 0.7641 0.4225 0.0238 1.0000 Uiso R
H202 H 0.0257 0.7256 0.4837 0.0236 1.0000 Uiso R
H221 H 0.0492 0.9084 0.5252 0.0216 1.0000 Uiso R
H231 H 0.1665 1.0671 0.6202 0.0251 1.0000 Uiso R
H241 H 0.3326 1.1604 0.5708 0.0235 1.0000 Uiso R
H251 H 0.3808 1.0927 0.4241 0.0228 1.0000 Uiso R
H281 H 0.3241 0.8141 0.4716 0.0285 1.0000 Uiso R
H291 H 0.4118 0.6877 0.5331 0.0337 1.0000 Uiso R
H301 H 0.4907 0.5970 0.4238 0.0376 1.0000 Uiso R
H311 H 0.4785 0.6305 0.2514 0.0342 1.0000 Uiso R
H321 H 0.3966 0.7587 0.1904 0.0267 1.0000 Uiso R
H341 H 0.3298 1.0381 0.1124 0.0290 1.0000 Uiso R
H351 H 0.4874 1.1666 0.0808 0.0368 1.0000 Uiso R
H361 H 0.6635 1.2091 0.1981 0.0294 1.0000 Uiso R
H371 H 0.6857 1.1246 0.3442 0.0236 1.0000 Uiso R
H381 H 0.5288 0.9954 0.3762 0.0217 1.0000 Uiso R
H401 H 0.0814 0.4052 0.4236 0.0347 1.0000 Uiso R
H402 H 0.1581 0.5187 0.4800 0.0349 1.0000 Uiso R
H411 H 0.3696 0.4909 0.7158 0.0501 1.0000 Uiso R
H412 H 0.3553 0.6054 0.7370 0.0498 1.0000 Uiso R
H1 H 0.167(4) 0.894(4) 0.069(3) 0.061(13) 1.0000 Uiso .

loop_
_atom_site_aniso_label
_atom_site_aniso_U_11
_atom_site_aniso_U_22
_atom_site_aniso_U_33
_atom_site_aniso_U_23
_atom_site_aniso_U_13
_atom_site_aniso_U_12
Pt1 0.01180(4) 0.01914(5) 0.01184(4) 0.00447(3) 0.00169(3) 0.00156(3)
Cl1 0.0191(3) 0.0203(3) 0.0234(3) 0.0045(2) 0.0040(2) 0.0031(2)
Cl2 0.0308(4) 0.0513(5) 0.0229(3) 0.0080(3) 0.0045(3) 0.0036(3)
Cl3 0.0284(3) 0.0377(4) 0.0315(4) 0.0038(3) 0.0035(3) 0.0098(3)
Cl4 0.0406(4) 0.0506(5) 0.0449(5) 0.0138(4) 0.0115(4) 0.0178(4)
Cl5 0.0452(5) 0.0632(6) 0.0490(5) 0.0183(5) 0.0111(4) 0.0073(5)
P1 0.0124(3) 0.0153(3) 0.0122(3) 0.0034(2) 0.0019(2) 0.0030(2)
P2 0.0120(3) 0.0168(3) 0.0133(3) 0.0031(2) 0.0023(2) 0.0038(2)
N1 0.0168(9) 0.0189(10) 0.0148(9) 0.0063(8) 0.0048(8) 0.0033(8)
N2 0.0150(9) 0.0179(10) 0.0140(9) 0.0043(8) 0.0045(8) 0.0035(8)
C1 0.0164(11) 0.0157(11) 0.0131(10) 0.0033(9) 0.0006(9) 0.0036(9)
C2 0.0169(12) 0.0377(16) 0.0208(13) 0.0109(11) 0.0052(10) 0.0109(11)
C3 0.0235(13) 0.0458(18) 0.0197(13) 0.0142(12) 0.0004(11) 0.0129(13)
C4 0.0294(14) 0.0284(14) 0.0149(12) 0.0086(10) 0.0046(10) 0.0046(11)
C5 0.0263(13) 0.0235(13) 0.0188(12) 0.0045(10) 0.0102(10) 0.0064(11)
C6 0.0189(12) 0.0236(13) 0.0193(12) 0.0060(10) 0.0059(10) 0.0093(10)
C7 0.0149(10) 0.0182(11) 0.0129(10) 0.0015(9) 0.0023(8) 0.0049(9)
C8 0.0218(13) 0.0219(13) 0.0309(15) -0.0014(11) 0.0095(11) 0.0038(10)
C9 0.0298(15) 0.0240(14) 0.0393(17) -0.0055(12) 0.0119(13) 0.0087(12)
C10 0.0239(13) 0.0306(15) 0.0295(15) -0.0004(12) 0.0129(11) 0.0106(11)
C11 0.0195(12) 0.0298(15) 0.0368(16) 0.0051(12) 0.0134(12) 0.0054(11)
C12 0.0188(12) 0.0188(12) 0.0305(14) 0.0021(10) 0.0088(11) 0.0022(10)
C13 0.0146(10) 0.0169(11) 0.0173(11) 0.0041(9) 0.0037(9) 0.0040(9)
C14 0.0223(12) 0.0225(13) 0.0177(12) 0.0030(10) 0.0038(10) 0.0073(10)
C15 0.0272(13) 0.0190(12) 0.0251(14) -0.0026(10) 0.0035(11) 0.0032(11)
C16 0.0258(13) 0.0159(12) 0.0319(15) 0.0043(11) 0.0046(11) 0.0050(10)
C17 0.0210(12) 0.0194(12) 0.0241(13) 0.0078(10) 0.0040(10) 0.0080(10)
C18 0.0127(10) 0.0185(11) 0.0181(11) 0.0029(9) 0.0030(9) 0.0030(9)
C19 0.0256(13) 0.0213(12) 0.0191(12) 0.0091(10) 0.0089(10) 0.0047(10)
C20 0.0209(12) 0.0226(12) 0.0173(11) 0.0076(10) 0.0090(10) 0.0051(10)
C21 0.0148(10) 0.0201(12) 0.0135(10) 0.0041(9) 0.0016(8) 0.0077(9)
C22 0.0195(12) 0.0251(13) 0.0166(11) 0.0056(10) 0.0050(9) 0.0096(10)
C23 0.0261(13) 0.0265(13) 0.0157(11) 0.0014(10) 0.0035(10) 0.0145(11)
C24 0.0212(12) 0.0215(12) 0.0179(12) 0.0006(10) -0.0015(10) 0.0090(10)
C25 0.0166(11) 0.0191(12) 0.0182(11) 0.0030(9) 0.0023(9) 0.0064(9)
C26 0.0163(11) 0.0173(11) 0.0134(10) 0.0042(9) 0.0016(9) 0.0068(9)
C27 0.0134(10) 0.0156(11) 0.0178(11) 0.0024(9) 0.0023(9) 0.0016(9)
C28 0.0286(14) 0.0244(13) 0.0187(12) 0.0048(10) 0.0041(10) 0.0120(11)
C29 0.0324(15) 0.0290(15) 0.0239(14) 0.0106(11) 0.0009(12) 0.0116(12)
C30 0.0254(14) 0.0242(14) 0.0432(18) 0.0119(13) 0.0069(13) 0.0112(11)
C31 0.0308(15) 0.0247(14) 0.0398(17) 0.0077(12) 0.0181(13) 0.0135(12)
C32 0.0234(12) 0.0207(12) 0.0259(13) 0.0070(10) 0.0124(11) 0.0077(10)
C33 0.0133(10) 0.0161(11) 0.0181(11) 0.0020(9) 0.0061(9) 0.0039(9)
C34 0.0188(12) 0.0254(13) 0.0210(13) 0.0072(10) 0.0001(10) 0.0008(10)
C35 0.0313(15) 0.0293(15) 0.0280(15) 0.0158(12) 0.0040(12) -0.0010(12)
C36 0.0221(13) 0.0206(13) 0.0274(14) 0.0026(11) 0.0091(11) -0.0029(10)
C37 0.0136(11) 0.0220(12) 0.0211(12) -0.0008(10) 0.0034(9) 0.0030(9)
C38 0.0168(11) 0.0196(12) 0.0167(11) 0.0031(9) 0.0029(9) 0.0045(9)
C39 0.0136(10) 0.0204(12) 0.0142(11) 0.0054(9) 0.0040(8) 0.0064(9)
C40 0.0284(14) 0.0332(15) 0.0192(13) 0.0053(11) 0.0055(11) 0.0049(12)
C41 0.0279(15) 0.0409(18) 0.0415(19) 0.0026(15) -0.0035(14) 0.0121(14)

loop_
_atom_type_symbol
_atom_type_scat_dispersion_real
_atom_type_scat_dispersion_imag
_atom_type_scat_Cromer_Mann_a1
_atom_type_scat_Cromer_Mann_b1
_atom_type_scat_Cromer_Mann_a2
_atom_type_scat_Cromer_Mann_b2
_atom_type_scat_Cromer_Mann_a3
_atom_type_scat_Cromer_Mann_b3
_atom_type_scat_Cromer_Mann_a4
_atom_type_scat_Cromer_Mann_b4
_atom_type_scat_Cromer_Mann_c
_atom_type_scat_source
C 0.0033 0.0016 2.3100 20.8439 1.0200 10.2075 1.5886 0.5687 0.8650 51.6512 0.2156 'International Tables Vol C 4.2.6.8 and 6.1.1.4'
H 0.0000 0.0000 0.4930 10.5109 0.3229 26.1257 0.1402 3.1424 0.0408 57.7998 0.0030 'International Tables Vol C 4.2.6.8 and 6.1.1.4'
N 0.0061 0.0033 12.2126 0.0057 3.1322 9.8933 2.0125 28.9975 1.1663 0.5826 -11.5290 'International Tables Vol C 4.2.6.8 and 6.1.1.4'
P 0.1023 0.0942 6.4345 1.9067 4.1791 27.1570 1.7800 0.5260 1.4908 68.1645 1.1149 'International Tables Vol C 4.2.6.8 and 6.1.1.4'
Cl 0.1484 0.1585 11.4604 0.0104 7.1964 1.1662 6.2556 18.5194 1.6455 47.7784 -9.5574 'International Tables Vol C 4.2.6.8 and 6.1.1.4'
Pt -1.7033 8.3905 27.0059 1.5129 17.7639 8.8117 15.7131 0.4246 5.7837 38.6103 11.6883 'International Tables Vol C 4.2.6.8 and 6.1.1.4'

loop_
_geom_angle_atom_site_label_1
_geom_angle_atom_site_label_2
_geom_angle_atom_site_label_3
_geom_angle
_geom_angle_publ_flag
P1 Pt1 P2 173.17(2) yes
P1 Pt1 C39 86.03(7) yes
P2 Pt1 C39 87.48(7) yes
P1 Pt1 H1 90.5(18) no
P2 Pt1 H1 95.9(18) no
C39 Pt1 H1 176.0(18) no
Pt1 P1 C1 121.44(8) yes
Pt1 P1 C7 114.08(8) yes
C1 P1 C7 104.67(11) yes
Pt1 P1 C13 104.33(8) yes
C1 P1 C13 107.06(11) yes
C7 P1 C13 103.76(11) yes
Pt1 P2 C26 104.51(8) yes
Pt1 P2 C27 115.83(8) yes
C26 P2 C27 103.42(11) yes
Pt1 P2 C33 120.46(8) yes
C26 P2 C33 107.38(11) yes
C27 P2 C33 103.77(11) yes
C18 N1 C19 119.8(2) yes
C18 N1 C39 127.8(2) yes
C19 N1 C39 112.0(2) yes
C20 N2 C21 119.8(2) yes
C20 N2 C39 111.9(2) yes
C21 N2 C39 127.8(2) yes
P1 C1 C2 121.0(2) yes
P1 C1 C6 119.60(18) yes
C2 C1 C6 119.4(2) yes
C1 C2 C3 119.9(3) yes
C1 C2 H21 120.0 no
C3 C2 H21 120.1 no
C2 C3 C4 120.3(3) yes
C2 C3 H31 119.4 no
C4 C3 H31 120.2 no
C3 C4 C5 120.2(2) yes
C3 C4 H41 119.5 no
C5 C4 H41 120.2 no
C4 C5 C6 119.4(3) yes
C4 C5 H51 120.5 no
C6 C5 H51 120.0 no
C5 C6 C1 120.7(2) yes
C5 C6 H61 119.4 no
C1 C6 H61 119.8 no
P1 C7 C8 119.32(19) yes
P1 C7 C12 121.3(2) yes
C8 C7 C12 119.3(2) yes
C7 C8 C9 120.1(3) yes
C7 C8 H81 119.8 no
C9 C8 H81 120.1 no
C8 C9 C10 120.4(3) yes
C8 C9 H91 119.9 no
C10 C9 H91 119.7 no
C9 C10 C11 119.8(3) yes
C9 C10 H101 119.0 no
C11 C10 H101 121.2 no
C10 C11 C12 120.4(3) yes
C10 C11 H111 120.0 no
C12 C11 H111 119.6 no
C7 C12 C11 120.1(3) yes
C7 C12 H121 119.2 no
C11 C12 H121 120.8 no
P1 C13 C14 120.98(19) yes
P1 C13 C18 119.75(19) yes
C14 C13 C18 119.3(2) yes
C13 C14 C15 121.0(2) yes
C13 C14 H141 119.1 no
C15 C14 H141 119.9 no
C14 C15 C16 119.2(3) yes
C14 C15 H151 120.1 no
C16 C15 H151 120.8 no
C15 C16 C17 121.2(3) yes
C15 C16 H161 119.4 no
C17 C16 H161 119.4 no
C16 C17 C18 119.9(2) yes
C16 C17 H171 119.7 no
C18 C17 H171 120.4 no
N1 C18 C13 122.5(2) yes
N1 C18 C17 118.0(2) yes
C13 C18 C17 119.4(2) yes
N1 C19 C20 101.9(2) yes
N1 C19 H191 109.6 no
C20 C19 H191 111.7 no
N1 C19 H192 110.8 no
C20 C19 H192 112.0 no
H191 C19 H192 110.5 no
C19 C20 N2 101.8(2) yes
C19 C20 H201 112.3 no
N2 C20 H201 109.9 no
C19 C20 H202 112.4 no
N2 C20 H202 109.9 no
H201 C20 H202 110.2 no
N2 C21 C22 117.4(2) yes
N2 C21 C26 123.6(2) yes
C22 C21 C26 118.9(2) yes
C21 C22 C23 121.3(2) yes
C21 C22 H221 119.8 no
C23 C22 H221 118.9 no
C22 C23 C24 120.4(2) yes
C22 C23 H231 120.1 no
C24 C23 H231 119.5 no
C23 C24 C25 119.1(2) yes
C23 C24 H241 120.4 no
C25 C24 H241 120.6 no
C24 C25 C26 121.9(2) yes
C24 C25 H251 118.7 no
C26 C25 H251 119.3 no
P2 C26 C21 120.73(18) yes
P2 C26 C25 120.84(19) yes
C21 C26 C25 118.4(2) yes
P2 C27 C28 122.8(2) yes
P2 C27 C32 118.08(19) yes
C28 C27 C32 119.1(2) yes
C27 C28 C29 120.5(3) yes
C27 C28 H281 119.7 no
C29 C28 H281 119.8 no
C28 C29 C30 120.0(3) yes
C28 C29 H291 120.1 no
C30 C29 H291 119.9 no
C29 C30 C31 119.9(3) yes
C29 C30 H301 120.0 no
C31 C30 H301 120.1 no
C30 C31 C32 120.4(3) yes
C30 C31 H311 120.1 no
C32 C31 H311 119.5 no
C27 C32 C31 120.1(3) yes
C27 C32 H321 120.3 no
C31 C32 H321 119.6 no
P2 C33 C34 120.24(19) yes
P2 C33 C38 120.24(19) yes
C34 C33 C38 119.5(2) yes
C33 C34 C35 120.0(2) yes
C33 C34 H341 120.4 no
C35 C34 H341 119.6 no
C34 C35 C36 120.1(3) yes
C34 C35 H351 119.8 no
C36 C35 H351 120.1 no
C35 C36 C37 120.6(3) yes
C35 C36 H361 120.0 no
C37 C36 H361 119.5 no
C36 C37 C38 119.8(2) yes
C36 C37 H371 119.7 no
C38 C37 H371 120.5 no
C33 C38 C37 120.1(2) yes
C33 C38 H381 119.8 no
C37 C38 H381 120.1 no
N2 C39 N1 107.9(2) yes
N2 C39 Pt1 126.18(18) yes
N1 C39 Pt1 125.87(18) yes
Cl3 C40 Cl2 110.79(17) yes
Cl3 C40 H401 110.4 no
Cl2 C40 H401 108.3 no
Cl3 C40 H402 107.9 no
Cl2 C40 H402 109.1 no
H401 C40 H402 110.4 no
Cl5 C41 Cl4 110.83(18) yes
Cl5 C41 H411 107.8 no
Cl4 C41 H411 108.8 no
Cl5 C41 H412 110.2 no
Cl4 C41 H412 109.4 no
H411 C41 H412 109.8 no

loop_
_geom_bond_atom_site_label_1
_geom_bond_atom_site_label_2
_geom_bond_distance
_geom_bond_publ_flag
Pt1 P1 2.2540(6) yes
Pt1 P2 2.2576(6) yes
Pt1 C39 2.037(2) yes
Pt1 H1 1.40(5) no
Cl2 C40 1.765(3) yes
Cl3 C40 1.798(3) yes
Cl4 C41 1.754(4) yes
Cl5 C41 1.759(4) yes
P1 C1 1.811(2) yes
P1 C7 1.816(3) yes
P1 C13 1.806(3) yes
P2 C26 1.821(3) yes
P2 C27 1.818(3) yes
P2 C33 1.814(2) yes
N1 C18 1.425(3) yes
N1 C19 1.480(3) yes
N1 C39 1.345(3) yes
N2 C20 1.478(3) yes
N2 C21 1.422(3) yes
N2 C39 1.353(3) yes
C1 C2 1.393(3) yes
C1 C6 1.384(3) yes
C2 C3 1.388(4) yes
C2 H21 0.935 no
C3 C4 1.376(4) yes
C3 H31 0.929 no
C4 C5 1.389(4) yes
C4 H41 0.928 no
C5 C6 1.387(4) yes
C5 H51 0.921 no
C6 H61 0.915 no
C7 C8 1.393(4) yes
C7 C12 1.391(3) yes
C8 C9 1.384(4) yes
C8 H81 0.926 no
C9 C10 1.380(4) yes
C9 H91 0.914 no
C10 C11 1.383(4) yes
C10 H101 0.917 no
C11 C12 1.384(4) yes
C11 H111 0.922 no
C12 H121 0.935 no
C13 C14 1.394(4) yes
C13 C18 1.408(3) yes
C14 C15 1.392(4) yes
C14 H141 0.922 no
C15 C16 1.377(4) yes
C15 H151 0.926 no
C16 C17 1.390(4) yes
C16 H161 0.925 no
C17 C18 1.396(4) yes
C17 H171 0.913 no
C19 C20 1.517(4) yes
C19 H191 0.957 no
C19 H192 0.967 no
C20 H201 0.960 no
C20 H202 0.960 no
C21 C22 1.396(3) yes
C21 C26 1.413(3) yes
C22 C23 1.385(4) yes
C22 H221 0.925 no
C23 C24 1.381(4) yes
C23 H231 0.919 no
C24 C25 1.387(4) yes
C24 H241 0.929 no
C25 C26 1.400(3) yes
C25 H251 0.926 no
C27 C28 1.390(4) yes
C27 C32 1.399(4) yes
C28 C29 1.395(4) yes
C28 H281 0.928 no
C29 C30 1.381(4) yes
C29 H291 0.924 no
C30 C31 1.388(4) yes
C30 H301 0.930 no
C31 C32 1.387(4) yes
C31 H311 0.919 no
C32 H321 0.926 no
C33 C34 1.389(4) yes
C33 C38 1.396(3) yes
C34 C35 1.392(4) yes
C34 H341 0.925 no
C35 C36 1.377(4) yes
C35 H351 0.935 no
C36 C37 1.381(4) yes
C36 H361 0.914 no
C37 C38 1.391(4) yes
C37 H371 0.917 no
C38 H381 0.914 no
C40 H401 0.949 no
C40 H402 0.961 no
C41 H411 0.957 no
C41 H412 0.960 no
